data_2013626
loop_
_publ_author_name
'Daniel E. Lynch'
'Ian M^c^Clenaghan'

_publ_section_title
;
 1-(4-Chlorophenylsulfanyl)-2-nitro-4-(trifluoromethyl)benzene and
 1-(4-chlorophenylsulfanyl)-4-nitro-2-(trifluoromethyl)benzene
;
_journal_issue 11
_journal_name_full 'Acta Crystallographica Section C'
_journal_page_first o641
_journal_page_last o643
_journal_paper_doi 10.1107/S0108270103021309
_journal_volume 59
_journal_year 2003
_chemical_formula_iupac 'C13 H7 Cl F3 N O2 S'
_chemical_formula_moiety 'C13 H7 Cl F3 N O2 S'
_chemical_formula_sum 'C13 H7 Cl F3 N O2 S'
_chemical_formula_weight 333.71
_chemical_melting_point '? K'
_chemical_name_systematic
;
1-(4-chlorophenylsulfanyl)-4-nitro-2-(trifluoromethyl)benzene
;
_space_group_IT_number 14
_symmetry_cell_setting monoclinic
_symmetry_space_group_name_Hall '-P 2yn'
_symmetry_space_group_name_H-M 'P 1 21/n 1'
_atom_sites_solution_hydrogens geom
_atom_sites_solution_primary direct
_atom_sites_solution_secondary difmap
_audit_creation_method SHELXL-97
_cell_angle_alpha 90
_cell_angle_beta 108.32(3)
_cell_angle_gamma 90
_cell_formula_units_Z 4
_cell_length_a 12.335(3)
_cell_length_b 9.2477(18)
_cell_length_c 12.929(3)
_cell_measurement_reflns_used 11965
_cell_measurement_temperature 568(2)
_cell_measurement_theta_max 27.48
_cell_measurement_theta_min 2.91
_cell_volume 1400.1(6)
_computing_cell_refinement 'DENZO and COLLECT'
_computing_data_collection 'DENZO (Otwinowski & Minor, 1997 and COLLECT (Hooft, 1998)'
_computing_data_reduction 'DENZO and COLLECT'
_computing_molecular_graphics 'PLUTON94 (Spek, 1994) and PLATON97 (Spek, 1997)'
_computing_publication_material SHELXL97
_computing_structure_refinement 'SHELXL97 (Sheldrick, 1997)'
_computing_structure_solution 'SHELXS97 (Sheldrick, 1997)'
_diffrn_ambient_temperature 295(2)
_diffrn_detector_area_resol_mean 9.091
_diffrn_measured_fraction_theta_full 0.993
_diffrn_measured_fraction_theta_max 0.993
_diffrn_measurement_device_type 'Nonius KappaCCD area-detector'
_diffrn_measurement_method '\f and \w scans'
_diffrn_radiation_monochromator graphite
_diffrn_radiation_source 'Enraf Nonius FR591 rotating anode'
_diffrn_radiation_type MoK\a
_diffrn_radiation_wavelength 0.71073
_diffrn_reflns_av_R_equivalents 0.0914
_diffrn_reflns_av_sigmaI/netI 0.1088
_diffrn_reflns_limit_h_max 15
_diffrn_reflns_limit_h_min -15
_diffrn_reflns_limit_k_max 11
_diffrn_reflns_limit_k_min -11
_diffrn_reflns_limit_l_max 16
_diffrn_reflns_limit_l_min -16
_diffrn_reflns_number 10187
_diffrn_reflns_theta_full 27.49
_diffrn_reflns_theta_max 27.49
_diffrn_reflns_theta_min 2.97
_diffrn_standards_decay_% 0
_diffrn_standards_number 0
_exptl_absorpt_coefficient_mu 0.458
_exptl_absorpt_correction_T_max 0.991
_exptl_absorpt_correction_T_min 0.875
_exptl_absorpt_correction_type multi-scan
_exptl_absorpt_process_details 'SORTAV (Blessing, 1995)'
_exptl_crystal_colour colourless
_exptl_crystal_density_diffrn 1.583
_exptl_crystal_density_method 'not measured'
_exptl_crystal_description plate
_exptl_crystal_F_000 672
_exptl_crystal_size_max 0.30
_exptl_crystal_size_mid 0.27
_exptl_crystal_size_min 0.02
_refine_diff_density_max 0.660
_refine_diff_density_min -0.392
_refine_ls_extinction_coef 0.051(8)
_refine_ls_extinction_expression Fc^*^=kFc[1+0.001xFc^2^\l^3^/sin(2\q)]^-1/4^
_refine_ls_extinction_method SHELXL97
_refine_ls_goodness_of_fit_ref 0.987
_refine_ls_hydrogen_treatment constr
_refine_ls_matrix_type full
_refine_ls_number_parameters 191
_refine_ls_number_reflns 3183
_refine_ls_number_restraints 0
_refine_ls_restrained_S_all 0.987
_refine_ls_R_factor_all 0.1971
_refine_ls_R_factor_gt 0.0833
_refine_ls_shift/su_max <0.001
_refine_ls_shift/su_mean <0.001
_refine_ls_structure_factor_coef Fsqd
_refine_ls_weighting_details 'w=1/[\s^2^(Fo^2^)+(0.1331P)^2^] where P=(Fo^2^+2Fc^2^)/3'
_refine_ls_weighting_scheme calc
_refine_ls_wR_factor_gt 0.1996
_refine_ls_wR_factor_ref 0.2576
_reflns_number_gt 1305
_reflns_number_total 3183
_reflns_threshold_expression I>2\s(I)
_cod_data_source_file gg1187.cif
_cod_data_source_block II
_cod_depositor_comments
;
The following automatic conversions were performed:

'_exptl_absorpt_correction_type' value 'Multi-scan' changed to
'multi-scan' according to
/home/saulius/struct/CIF-dictionaries/cif_core.dic dictionary named
'cif_core.dic' version 2.4.1 from 2010-06-29.

Automatic conversion script
Id: cif_fix_values 1715 2011-07-08 13:25:40Z adriana 
;
_cod_original_cell_volume 1400.1(5)
_cod_original_sg_symbol_H-M 'P 21/n'
_cod_database_code 2013626
_cod_database_fobs_code 2013626

loop_
_symmetry_equiv_pos_as_xyz
'x, y, z'
'-x+1/2, y+1/2, -z+1/2'
'-x, -y, -z'
'x-1/2, -y-1/2, z-1/2'

loop_
_atom_site_label
_atom_site_fract_x
_atom_site_fract_y
_atom_site_fract_z
_atom_site_U_iso_or_equiv
_atom_site_adp_type
_atom_site_calc_flag
_atom_site_refinement_flags
_atom_site_occupancy
_atom_site_disorder_assembly
_atom_site_disorder_group
_atom_site_type_symbol
C1 0.7970(4) 0.0018(5) 0.5659(3) 0.0637(12) Uani d . 1 . . C
C2 0.7821(3) -0.0210(5) 0.4550(3) 0.0629(12) Uani d . 1 . . C
C21 0.6917(5) 0.0536(8) 0.3679(4) 0.0952(18) Uani d . 1 . . C
F21 0.6899(4) 0.0160(6) 0.2701(2) 0.176(2) Uani d . 1 . . F
F22 0.5880(3) 0.0260(5) 0.3713(3) 0.1478(17) Uani d . 1 . . F
F23 0.6955(4) 0.1928(5) 0.3732(3) 0.1572(18) Uani d . 1 . . F
C3 0.8520(4) -0.1162(5) 0.4242(3) 0.0649(12) Uani d . 1 . . C
H3 0.8427 -0.1299 0.3507 0.081 Uiso calc R 1 . . H
C4 0.9351(3) -0.1910(5) 0.5012(3) 0.0573(11) Uani d . 1 . . C
N41 1.0086(3) -0.2915(5) 0.4693(3) 0.0806(12) Uani d . 1 . . N
O41 0.9996(3) -0.3004(5) 0.3724(3) 0.0975(13) Uani d . 1 . . O
O42 1.0762(4) -0.3634(6) 0.5392(3) 0.1267(18) Uani d . 1 . . O
C5 0.9510(4) -0.1721(5) 0.6101(3) 0.0675(12) Uani d . 1 . . C
H5 1.0079 -0.2227 0.6619 0.084 Uiso calc R 1 . . H
C6 0.8816(4) -0.0776(5) 0.6414(3) 0.0675(13) Uani d . 1 . . C
H6 0.8914 -0.0661 0.7152 0.084 Uiso calc R 1 . . H
S1 0.71112(13) 0.12763(19) 0.60618(10) 0.1004(7) Uani d . 1 . . S
C7 0.7642(4) 0.1212(5) 0.7501(3) 0.0646(12) Uani d . 1 . . C
C8 0.8640(4) 0.1929(6) 0.8055(4) 0.0754(14) Uani d . 1 . . C
H8 0.9050 0.2420 0.7671 0.094 Uiso calc R 1 . . H
C9 0.9023(4) 0.1911(6) 0.9174(4) 0.0780(14) Uani d . 1 . . C
H9 0.9689 0.2398 0.9553 0.097 Uiso calc R 1 . . H
C10 0.8420(4) 0.1175(6) 0.9725(3) 0.0745(14) Uani d . 1 . . C
Cl1 0.88837(16) 0.1151(2) 1.11375(11) 0.1304(8) Uani d . 1 . . Cl
C11 0.7416(4) 0.0479(5) 0.9185(4) 0.0787(14) Uani d . 1 . . C
H11 0.7001 0.0002 0.9570 0.098 Uiso calc R 1 . . H
C12 0.7042(4) 0.0501(5) 0.8075(4) 0.0769(14) Uani d . 1 . . C
H12 0.6368 0.0026 0.7701 0.096 Uiso calc R 1 . . H

loop_
_atom_site_aniso_label
_atom_site_aniso_U_11
_atom_site_aniso_U_22
_atom_site_aniso_U_33
_atom_site_aniso_U_12
_atom_site_aniso_U_13
_atom_site_aniso_U_23
C1 0.061(2) 0.074(3) 0.051(2) 0.003(2) 0.011(2) -0.006(2)
C2 0.057(2) 0.081(3) 0.047(2) 0.000(2) 0.0112(19) -0.004(2)
C21 0.099(4) 0.113(6) 0.055(3) 0.018(4) -0.002(3) 0.004(3)
F21 0.184(4) 0.275(6) 0.0488(17) 0.114(4) 0.006(2) 0.001(2)
F22 0.078(2) 0.210(5) 0.125(3) 0.029(3) -0.013(2) 0.003(3)
F23 0.200(4) 0.112(4) 0.110(3) 0.029(3) -0.021(3) 0.033(2)
C3 0.064(2) 0.080(3) 0.051(2) -0.014(2) 0.019(2) -0.009(2)
C4 0.054(2) 0.066(3) 0.055(2) -0.004(2) 0.022(2) -0.011(2)
N41 0.073(3) 0.099(4) 0.074(3) -0.005(2) 0.029(2) -0.020(2)
O41 0.099(2) 0.128(4) 0.076(2) 0.001(2) 0.0430(19) -0.021(2)
O42 0.124(3) 0.164(5) 0.091(3) 0.073(3) 0.031(3) -0.012(3)
C5 0.065(2) 0.080(3) 0.055(2) 0.009(2) 0.015(2) -0.007(2)
C6 0.073(3) 0.078(3) 0.048(2) 0.008(2) 0.015(2) -0.010(2)
S1 0.1028(11) 0.1272(15) 0.0601(8) 0.0528(9) 0.0096(7) -0.0097(7)
C7 0.067(3) 0.067(3) 0.060(2) 0.012(2) 0.021(2) -0.009(2)
C8 0.081(3) 0.078(4) 0.076(3) -0.006(3) 0.039(3) -0.001(3)
C9 0.070(3) 0.091(4) 0.072(3) -0.013(3) 0.022(2) -0.022(3)
C10 0.088(3) 0.079(4) 0.061(3) 0.021(3) 0.031(3) 0.004(2)
Cl1 0.1476(15) 0.177(2) 0.0608(8) 0.0519(13) 0.0241(9) 0.0051(9)
C11 0.088(3) 0.069(4) 0.089(3) -0.006(3) 0.043(3) 0.005(3)
C12 0.066(3) 0.079(4) 0.087(3) -0.005(2) 0.025(3) -0.018(3)

loop_
_atom_type_symbol
_atom_type_description
_atom_type_scat_dispersion_real
_atom_type_scat_dispersion_imag
_atom_type_scat_source
C C 0.0033 0.0016 'International Tables Vol C Tables 4.2.6.8 and 6.1.1.4'
H H 0.0000 0.0000 'International Tables Vol C Tables 4.2.6.8 and 6.1.1.4'
N N 0.0061 0.0033 'International Tables Vol C Tables 4.2.6.8 and 6.1.1.4'
O O 0.0106 0.0060 'International Tables Vol C Tables 4.2.6.8 and 6.1.1.4'
F F 0.0171 0.0103 'International Tables Vol C Tables 4.2.6.8 and 6.1.1.4'
S S 0.1246 0.1234 'International Tables Vol C Tables 4.2.6.8 and 6.1.1.4'
Cl Cl 0.1484 0.1585 'International Tables Vol C Tables 4.2.6.8 and 6.1.1.4'

loop_
_geom_angle_atom_site_label_1
_geom_angle_atom_site_label_2
_geom_angle_atom_site_label_3
_geom_angle
C6 C1 C2 117.7(4)
C6 C1 S1 122.0(3)
C2 C1 S1 120.3(3)
C3 C2 C1 120.0(4)
C3 C2 C21 117.8(4)
C1 C2 C21 122.2(4)
F23 C21 F21 107.9(5)
F23 C21 F22 102.2(5)
F21 C21 F22 105.1(5)
F23 C21 C2 114.7(5)
F21 C21 C2 113.1(5)
F22 C21 C2 113.0(5)
C4 C3 C2 120.4(4)
C4 C3 H3 119.8
C2 C3 H3 119.8
C5 C4 C3 121.0(4)
C5 C4 N41 118.4(4)
C3 C4 N41 120.6(4)
O42 N41 O41 122.9(4)
O42 N41 C4 119.0(4)
O41 N41 C4 118.1(4)
C4 C5 C6 119.0(4)
C4 C5 H5 120.5
C6 C5 H5 120.5
C5 C6 C1 122.0(4)
C5 C6 H6 119.0
C1 C6 H6 119.0
C1 S1 C7 103.35(19)
C12 C7 C8 119.7(4)
C12 C7 S1 120.1(4)
C8 C7 S1 120.2(4)
C9 C8 C7 119.6(4)
C9 C8 H8 120.2
C7 C8 H8 120.2
C10 C9 C8 119.6(4)
C10 C9 H9 120.2
C8 C9 H9 120.2
C9 C10 C11 121.4(4)
C9 C10 Cl1 120.2(4)
C11 C10 Cl1 118.3(4)
C12 C11 C10 118.7(4)
C12 C11 H11 120.6
C10 C11 H11 120.6
C11 C12 C7 121.0(4)
C11 C12 H12 119.5
C7 C12 H12 119.5

loop_
_geom_bond_atom_site_label_1
_geom_bond_atom_site_label_2
_geom_bond_site_symmetry_2
_geom_bond_distance
_geom_bond_publ_flag
C1 C6 . 1.393(6) ?
C1 C2 . 1.403(5) ?
C1 S1 . 1.759(4) ?
C2 C3 . 1.376(6) ?
C2 C21 . 1.483(7) ?
C21 F23 . 1.289(7) ?
C21 F21 . 1.304(6) ?
C21 F22 . 1.319(7) ?
C3 C4 . 1.371(6) ?
C3 H3 . 0.93 ?
C4 C5 . 1.369(5) ?
C4 N41 . 1.447(5) ?
N41 O42 . 1.216(5) ?
N41 O41 . 1.225(4) ?
C5 C6 . 1.370(6) ?
C5 H5 . 0.93 ?
C6 H6 . 0.93 ?
S1 C7 . 1.769(4) ?
C7 C12 . 1.370(6) ?
C7 C8 . 1.383(6) ?
C8 C9 . 1.374(6) ?
C8 H8 . 0.93 ?
C9 C10 . 1.363(7) ?
C9 H9 . 0.93 ?
C10 C11 . 1.376(7) ?
C10 Cl1 . 1.734(4) ?
C11 C12 . 1.363(7) ?
C11 H11 . 0.93 ?
C12 H12 . 0.93 ?

loop_
_geom_hbond_atom_site_label_D
_geom_hbond_atom_site_label_H
_geom_hbond_atom_site_label_A
_geom_hbond_site_symmetry_A
_geom_hbond_distance_DH
_geom_hbond_distance_HA
_geom_hbond_distance_DA
_geom_hbond_angle_DHA
_geom_hbond_publ_flag
C8 H8 O41 3_756 0.93 2.50 3.397(6) 161.2 yes
C11 H11 O42 4_556 0.93 2.47 3.392(6) 173.6 yes

loop_
_geom_torsion_atom_site_label_1
_geom_torsion_atom_site_label_2
_geom_torsion_atom_site_label_3
_geom_torsion_atom_site_label_4
_geom_torsion
C6 C1 C2 C3 -1.7(6)
S1 C1 C2 C3 177.9(3)
C6 C1 C2 C21 177.6(5)
S1 C1 C2 C21 -2.8(7)
C3 C2 C21 F23 -123.5(6)
C1 C2 C21 F23 57.2(7)
C3 C2 C21 F21 0.7(8)
C1 C2 C21 F21 -178.6(5)
C3 C2 C21 F22 119.9(5)
C1 C2 C21 F22 -59.4(7)
C1 C2 C3 C4 1.0(6)
C21 C2 C3 C4 -178.3(5)
C2 C3 C4 C5 -0.4(6)
C2 C3 C4 N41 179.9(4)
C5 C4 N41 O42 5.3(7)
C3 C4 N41 O42 -175.0(5)
C5 C4 N41 O41 -174.9(4)
C3 C4 N41 O41 4.9(6)
C3 C4 C5 C6 0.5(6)
N41 C4 C5 C6 -179.8(4)
C4 C5 C6 C1 -1.2(7)
C2 C1 C6 C5 1.8(7)
S1 C1 C6 C5 -177.8(4)
C6 C1 S1 C7 1.3(5)
C2 C1 S1 C7 -178.3(4)
C1 S1 C7 C12 -104.1(4)
C1 S1 C7 C8 78.6(4)
C12 C7 C8 C9 0.4(7)
S1 C7 C8 C9 177.8(4)
C7 C8 C9 C10 0.6(7)
C8 C9 C10 C11 -1.8(7)
C8 C9 C10 Cl1 -179.5(4)
C9 C10 C11 C12 1.8(7)
Cl1 C10 C11 C12 179.6(4)
C10 C11 C12 C7 -0.6(7)
C8 C7 C12 C11 -0.5(7)
S1 C7 C12 C11 -177.8(4)

loop_
_cod_related_entry_id
_cod_related_entry_database
_cod_related_entry_code
1 ChemSpider 4418606
